data_1508596
loop_
_publ_author_name
'Shinamura, Shoji'
'Sugimoto, Ryusuke'
'Yanai, Naoyuki'
'Takemura, Noriko'
'Kashiki, Tomoya'
'Osaka, Itaru'
'Miyazaki, Eigo'
'Takimiya, Kazuo'

_publ_section_title
;
 Orthogonally functionalized naphthodithiophenes: selective protection and
 borylation.
;
_journal_issue 18
_journal_name_full 'Organic letters'
_journal_page_first 4718
_journal_page_last 4721
_journal_paper_doi 10.1021/ol301797g
_journal_volume 14
_journal_year 2012
_chemical_formula_moiety 'C50 H84 B2 O4 S2 Si2'
_chemical_formula_sum 'C50 H84 B2 O4 S2 Si2'
_chemical_formula_weight 891.09
_chemical_name_common NDT4-TIPS-BPin
_chemical_name_systematic
; 
NDT4-TIPS-BPin
;
_space_group_IT_number 14
_symmetry_cell_setting monoclinic
_symmetry_space_group_name_Hall '-P 2ybc'
_symmetry_space_group_name_H-M 'P 1 21/c 1'
_atom_sites_solution_hydrogens geom
_atom_sites_solution_primary direct
_atom_sites_solution_secondary difmap
_audit_creation_method SHELXL-97
_cell_angle_alpha 90.0000(18)
_cell_angle_beta 96.775(2)
_cell_angle_gamma 90.0000(18)
_cell_formula_units_Z 4
_cell_length_a 15.815(2)
_cell_length_b 14.931(3)
_cell_length_c 22.388(4)
_cell_measurement_reflns_used 9090
_cell_measurement_temperature 293(2)
_cell_measurement_theta_max 27.4835
_cell_measurement_theta_min 3.0222
_cell_volume 5249.6(16)
_computing_cell_refinement 'CrystalClear (Rigaku Corp., 2000)'
_computing_data_collection 'CrystalClear (Rigaku Corp., 2000)'
_computing_data_reduction 'CrystalClear (Rigaku Corp., 2000)'
_computing_structure_refinement 'SHELXL-97 (Sheldrick, 1997)'
_computing_structure_solution 'SHELXS-97 (Sheldrick, 1990)'
_diffrn_ambient_temperature 293(2)
_diffrn_detector_area_resol_mean 14.7059
_diffrn_measured_fraction_theta_full 0.991
_diffrn_measured_fraction_theta_max 0.991
_diffrn_measurement_device_type 'Rigaku AFC-Mercury CCD'
_diffrn_measurement_method \w
_diffrn_radiation_monochromator 'Graphite Monochromator'
_diffrn_radiation_source 'Rotating Anode'
_diffrn_radiation_type MoK\a
_diffrn_radiation_wavelength 0.71070
_diffrn_reflns_av_R_equivalents 0.0544
_diffrn_reflns_av_sigmaI/netI 0.0538
_diffrn_reflns_limit_h_max 20
_diffrn_reflns_limit_h_min -20
_diffrn_reflns_limit_k_max 19
_diffrn_reflns_limit_k_min -10
_diffrn_reflns_limit_l_max 26
_diffrn_reflns_limit_l_min -29
_diffrn_reflns_number 39393
_diffrn_reflns_theta_full 27.48
_diffrn_reflns_theta_max 27.48
_diffrn_reflns_theta_min 3.02
_diffrn_standards_number 39691
_exptl_absorpt_coefficient_mu 0.187
_exptl_absorpt_correction_T_max 1.0000
_exptl_absorpt_correction_T_min 0.3282
_exptl_absorpt_correction_type multi-scan
_exptl_crystal_colour Colorless
_exptl_crystal_density_diffrn 1.127
_exptl_crystal_density_method 'not measured'
_exptl_crystal_description Block
_exptl_crystal_F_000 1944
_exptl_crystal_size_max 0.75
_exptl_crystal_size_mid 0.75
_exptl_crystal_size_min 0.60
_refine_diff_density_max 1.156
_refine_diff_density_min -0.505
_refine_diff_density_rms 0.084
_refine_ls_extinction_method none
_refine_ls_goodness_of_fit_ref 1.217
_refine_ls_hydrogen_treatment noref
_refine_ls_matrix_type full
_refine_ls_number_parameters 585
_refine_ls_number_reflns 11938
_refine_ls_number_restraints 16
_refine_ls_restrained_S_all 1.223
_refine_ls_R_factor_all 0.1231
_refine_ls_R_factor_gt 0.1026
_refine_ls_shift/su_max 0.118
_refine_ls_shift/su_mean 0.009
_refine_ls_structure_factor_coef Fsqd
_refine_ls_weighting_details 'calc w=1/[\s^2^(Fo^2^)+(0.2000P)^2^+0.0000P] where P=(Fo^2^+2Fc^2^)/3'
_refine_ls_weighting_scheme calc
_refine_ls_wR_factor_gt 0.3037
_refine_ls_wR_factor_ref 0.3305
_reflns_number_gt 8508
_reflns_number_total 11938
_reflns_threshold_expression >2sigma(I)
_cod_data_source_file ol301797g_si_003.cif
_cod_data_source_block NDT4-TIPS-BPin
_cod_depositor_comments
;
The following automatic conversions were performed:

'_exptl_absorpt_correction_type' value 'Multi-scan' changed to
'multi-scan' according to
/home/saulius/struct/CIF-dictionaries/cif_core.dic dictionary named
'cif_core.dic' version 2.4.2 from 2011-04-26.

Automatic conversion script
Id: cif_fix_values 1891 2012-01-12 08:04:46Z andrius 
;
_cod_original_cell_volume 5249.9(15)
_cod_database_code 1508596

loop_
_symmetry_equiv_pos_as_xyz
'x, y, z'
'-x, y+1/2, -z+1/2'
'-x, -y, -z'
'x, -y-1/2, z-1/2'

loop_
_atom_site_label
_atom_site_type_symbol
_atom_site_fract_x
_atom_site_fract_y
_atom_site_fract_z
_atom_site_U_iso_or_equiv
_atom_site_adp_type
_atom_site_occupancy
_atom_site_symmetry_multiplicity
_atom_site_calc_flag
_atom_site_refinement_flags
_atom_site_disorder_assembly
_atom_site_disorder_group
S1 S 0.068999(16) 0.260627(13) 0.105793(9) 0.05430(6) Uani 1 1 d . . .
C1 C 0.07071(6) 0.31803(5) 0.17338(4) 0.0504(2) Uani 1 1 d . . .
C2 C 0.12408(5) 0.27645(4) 0.21761(4) 0.0451(2) Uani 1 1 d . . .
H1 H 0.1338 0.2980 0.2568 0.054 Uiso 1 1 calc R . .
C3 C 0.16364(5) 0.19694(4) 0.19830(3) 0.04289(19) Uani 1 1 d . . .
C4 C 0.21969(5) 0.13689(4) 0.23314(3) 0.04118(19) Uani 1 1 d . . .
C5 C 0.24384(5) 0.14829(4) 0.29569(3) 0.0434(2) Uani 1 1 d . . .
H2 H 0.2234 0.1981 0.3143 0.052 Uiso 1 1 calc R . .
C6 C 0.29590(5) 0.08970(4) 0.33034(3) 0.04226(19) Uani 1 1 d . A .
C7 C 0.32629(5) 0.01491(4) 0.29990(3) 0.04275(19) Uani 1 1 d . . .
S2 S 0.393368(15) -0.068651(12) 0.331934(10) 0.05196(6) Uani 1 1 d . . .
C8 C 0.39509(6) -0.12317(5) 0.26393(4) 0.0528(2) Uani 1 1 d . . .
C9 C 0.34572(6) -0.07852(5) 0.21915(4) 0.0508(2) Uani 1 1 d . . .
H3 H 0.3389 -0.0978 0.1794 0.061 Uiso 1 1 calc R . .
C10 C 0.30560(5) 0.00009(4) 0.23868(4) 0.0443(2) Uani 1 1 d . . .
C11 C 0.25020(5) 0.06107(4) 0.20354(3) 0.04241(19) Uani 1 1 d . . .
C12 C 0.22635(5) 0.04982(5) 0.14084(3) 0.0466(2) Uani 1 1 d . . .
H4 H 0.2485 0.0011 0.1220 0.056 Uiso 1 1 calc R . .
C13 C 0.17241(5) 0.10678(5) 0.10622(3) 0.0465(2) Uani 1 1 d . B .
C14 C 0.13948(5) 0.18031(5) 0.13714(3) 0.0453(2) Uani 1 1 d . . .
Si1 Si 0.003914(16) 0.421346(15) 0.178680(11) 0.05324(7) Uani 1 1 d . . .
C15 C 0.05662(6) 0.49103(5) 0.24297(4) 0.0579(3) Uani 1 1 d . . .
H5 H 0.0615 0.4519 0.2784 0.069 Uiso 1 1 calc R . .
C16 C 0.14685(8) 0.52258(9) 0.23658(6) 0.0934(5) Uani 1 1 d . . .
H6 H 0.1807 0.4724 0.2269 0.140 Uiso 1 1 calc R . .
H7 H 0.1715 0.5488 0.2738 0.140 Uiso 1 1 calc R . .
H8 H 0.1451 0.5663 0.2050 0.140 Uiso 1 1 calc R . .
C17 C 0.00055(9) 0.56976(6) 0.25781(6) 0.1002(4) Uani 1 1 d . . .
H9 H -0.0557 0.5484 0.2620 0.150 Uiso 1 1 calc R . .
H10 H -0.0023 0.6131 0.2259 0.150 Uiso 1 1 calc R . .
H11 H 0.0246 0.5971 0.2948 0.150 Uiso 1 1 calc R . .
C18 C -0.00633(8) 0.47798(7) 0.10293(5) 0.0862(4) Uani 1 1 d . . .
H12 H -0.0299 0.4334 0.0735 0.103 Uiso 1 1 calc R . .
C19 C 0.07873(12) 0.50799(10) 0.08359(6) 0.1345(7) Uani 1 1 d . . .
H13 H 0.1179 0.4586 0.0870 0.202 Uiso 1 1 calc R . .
H14 H 0.1015 0.5561 0.1090 0.202 Uiso 1 1 calc R . .
H15 H 0.0702 0.5281 0.0426 0.202 Uiso 1 1 calc R . .
C20 C -0.06745(12) 0.55577(9) 0.09823(7) 0.1772(6) Uani 1 1 d . . .
H16 H -0.1208 0.5370 0.1106 0.266 Uiso 1 1 calc R . .
H17 H -0.0764 0.5763 0.0573 0.266 Uiso 1 1 calc R . .
H18 H -0.0442 0.6036 0.1238 0.266 Uiso 1 1 calc R . .
C21 C -0.10596(7) 0.38694(8) 0.19579(6) 0.0833(4) Uani 1 1 d . . .
H19 H -0.1394 0.4418 0.1983 0.100 Uiso 1 1 calc R . .
C22 C -0.10224(9) 0.33976(11) 0.25680(7) 0.1223(6) Uani 1 1 d . . .
H20 H -0.0733 0.3774 0.2875 0.184 Uiso 1 1 calc R . .
H21 H -0.0720 0.2842 0.2553 0.184 Uiso 1 1 calc R . .
H22 H -0.1590 0.3282 0.2659 0.184 Uiso 1 1 calc R . .
C23 C -0.15259(11) 0.32903(13) 0.14698(9) 0.1493(8) Uani 1 1 d . . .
H23 H -0.1547 0.3593 0.1090 0.224 Uiso 1 1 calc R . .
H24 H -0.2095 0.3180 0.1561 0.224 Uiso 1 1 calc R . .
H25 H -0.1231 0.2731 0.1449 0.224 Uiso 1 1 calc R . .
Si2 Si 0.462256(17) -0.225930(14) 0.256117(12) 0.05571(7) Uani 1 1 d . . .
C24 C 0.47547(8) -0.28544(6) 0.33112(6) 0.0874(4) Uani 1 1 d . . .
H26 H 0.4982 -0.2408 0.3608 0.105 Uiso 1 1 calc R . .
C25 C 0.39168(12) -0.31882(10) 0.35177(9) 0.1608(7) Uani 1 1 d . . .
H27 H 0.3514 -0.2705 0.3497 0.241 Uiso 1 1 calc R . .
H28 H 0.4022 -0.3400 0.3925 0.241 Uiso 1 1 calc R . .
H29 H 0.3692 -0.3667 0.3261 0.241 Uiso 1 1 calc R . .
C26 C 0.54057(10) -0.36131(8) 0.33480(7) 0.1241(6) Uani 1 1 d . . .
H30 H 0.5931 -0.3395 0.3228 0.186 Uiso 1 1 calc R . .
H31 H 0.5193 -0.4091 0.3086 0.186 Uiso 1 1 calc R . .
H32 H 0.5503 -0.3830 0.3754 0.186 Uiso 1 1 calc R . .
C27 C 0.57077(7) -0.18958(7) 0.23884(6) 0.0787(4) Uani 1 1 d . . .
H33 H 0.6030 -0.2443 0.2330 0.094 Uiso 1 1 calc R . .
C28 C 0.62035(10) -0.13887(10) 0.29064(8) 0.1238(6) Uani 1 1 d . . .
H34 H 0.6228 -0.1741 0.3267 0.186 Uiso 1 1 calc R . .
H35 H 0.5924 -0.0830 0.2966 0.186 Uiso 1 1 calc R . .
H36 H 0.6771 -0.1275 0.2813 0.186 Uiso 1 1 calc R . .
C29 C 0.56855(11) -0.13554(11) 0.18102(7) 0.1289(6) Uani 1 1 d . . .
H37 H 0.5376 -0.1682 0.1486 0.193 Uiso 1 1 calc R . .
H38 H 0.6257 -0.1252 0.1721 0.193 Uiso 1 1 calc R . .
H39 H 0.5410 -0.0792 0.1859 0.193 Uiso 1 1 calc R . .
C30 C 0.40901(7) -0.29145(6) 0.19033(5) 0.0758(3) Uani 1 1 d . . .
H40 H 0.4015 -0.2491 0.1567 0.091 Uiso 1 1 calc R . .
C31 C 0.32019(11) -0.32743(11) 0.19663(10) 0.1545(8) Uani 1 1 d . . .
H41 H 0.2990 -0.3595 0.1608 0.232 Uiso 1 1 calc R . .
H42 H 0.2828 -0.2784 0.2025 0.232 Uiso 1 1 calc R . .
H43 H 0.3230 -0.3670 0.2306 0.232 Uiso 1 1 calc R . .
C32 C 0.46309(10) -0.36617(7) 0.17026(7) 0.1188(5) Uani 1 1 d . . .
H44 H 0.4708 -0.4112 0.2010 0.178 Uiso 1 1 calc R . .
H45 H 0.5176 -0.3428 0.1631 0.178 Uiso 1 1 calc R . .
H46 H 0.4354 -0.3921 0.1339 0.178 Uiso 1 1 calc R . .
B1 B 0.31933(7) 0.10828(6) 0.39924(4) 0.0501(3) Uani 1 1 d . . .
O1 O 0.29085(8) 0.18066(6) 0.42517(4) 0.0770(3) Uani 0.6321(8) 1 d P A 1
C33 C 0.32259(18) 0.17315(15) 0.48771(8) 0.1060(8) Uani 0.6321(8) 1 d P A 1
C34 C 0.35562(12) 0.08151(10) 0.49785(7) 0.0689(5) Uani 0.6321(8) 1 d P A 1
O2 O 0.36481(9) 0.05109(6) 0.43748(5) 0.0753(4) Uani 0.6321(8) 1 d P A 1
C35 C 0.40607(18) 0.24397(15) 0.48569(10) 0.1166(4) Uani 0.6321(8) 1 d P A 1
H47 H 0.3853 0.3039 0.4787 0.175 Uiso 0.6321(8) 1 calc PR A 1
H48 H 0.4382 0.2266 0.4538 0.175 Uiso 0.6321(8) 1 calc PR A 1
H49 H 0.4419 0.2415 0.5234 0.175 Uiso 0.6321(8) 1 calc PR A 1
C36 C 0.26518(18) 0.20565(15) 0.52979(10) 0.1166(4) Uani 0.6321(8) 1 d P A 1
H50 H 0.2486 0.2662 0.5198 0.175 Uiso 0.6321(8) 1 calc PR A 1
H51 H 0.2939 0.2037 0.5700 0.175 Uiso 0.6321(8) 1 calc PR A 1
H52 H 0.2154 0.1683 0.5272 0.175 Uiso 0.6321(8) 1 calc PR A 1
C37 C 0.44730(17) 0.07593(15) 0.53863(10) 0.1166(4) Uani 0.6321(8) 1 d P A 1
H53 H 0.4645 0.0144 0.5433 0.175 Uiso 0.6321(8) 1 calc PR A 1
H54 H 0.4429 0.1017 0.5774 0.175 Uiso 0.6321(8) 1 calc PR A 1
H55 H 0.4888 0.1084 0.5193 0.175 Uiso 0.6321(8) 1 calc PR A 1
C38 C 0.30027(18) 0.02147(16) 0.51765(10) 0.1166(4) Uani 0.6321(8) 1 d P A 1
H56 H 0.3274 -0.0359 0.5231 0.175 Uiso 0.6321(8) 1 calc PR A 1
H57 H 0.2508 0.0165 0.4885 0.175 Uiso 0.6321(8) 1 calc PR A 1
H58 H 0.2836 0.0416 0.5553 0.175 Uiso 0.6321(8) 1 calc PR A 1
O3 O 0.28192(13) 0.17523(14) 0.43007(9) 0.0797(7) Uani 0.3679(8) 1 d P A 2
C39 C 0.32894(16) 0.18048(13) 0.49083(10) 0.0578(6) Uani 0.3679(8) 1 d P A 2
C40 C 0.39151(17) 0.10794(18) 0.49396(12) 0.0775(8) Uani 0.3679(8) 1 d PD A 2
O4 O 0.38020(10) 0.06580(9) 0.43524(7) 0.0497(4) Uani 0.3679(8) 1 d P A 2
C41 C 0.3191(3) 0.2552(3) 0.52363(17) 0.1166(4) Uani 0.3679(8) 1 d P A 2
H59 H 0.2653 0.2826 0.5101 0.175 Uiso 0.3679(8) 1 calc PR A 2
H60 H 0.3643 0.2966 0.5187 0.175 Uiso 0.3679(8) 1 calc PR A 2
H61 H 0.3208 0.2395 0.5653 0.175 Uiso 0.3679(8) 1 calc PR A 2
C42 C 0.2477(3) 0.1348(3) 0.51890(17) 0.1166(4) Uani 0.3679(8) 1 d P A 2
H62 H 0.2356 0.0773 0.5007 0.175 Uiso 0.3679(8) 1 calc PR A 2
H63 H 0.1986 0.1727 0.5108 0.175 Uiso 0.3679(8) 1 calc PR A 2
H64 H 0.2612 0.1277 0.5616 0.175 Uiso 0.3679(8) 1 calc PR A 2
C43 C 0.4727(3) 0.1689(3) 0.48935(17) 0.1166(4) Uani 0.3679(8) 1 d PD A 2
H65 H 0.5222 0.1316 0.4895 0.175 Uiso 0.3679(8) 1 calc PR A 2
H66 H 0.4803 0.2090 0.5230 0.175 Uiso 0.3679(8) 1 calc PR A 2
H67 H 0.4648 0.2028 0.4527 0.175 Uiso 0.3679(8) 1 calc PR A 2
C44 C 0.4107(3) 0.0439(3) 0.54326(17) 0.1166(4) Uani 0.3679(8) 1 d P A 2
H68 H 0.4549 0.0040 0.5340 0.175 Uiso 0.3679(8) 1 calc PR A 2
H69 H 0.3605 0.0101 0.5484 0.175 Uiso 0.3679(8) 1 calc PR A 2
H70 H 0.4294 0.0757 0.5797 0.175 Uiso 0.3679(8) 1 calc PR A 2
B2 B 0.15052(7) 0.09163(6) 0.03677(4) 0.0519(3) Uani 1 1 d D . .
O5 O 0.19658(10) 0.04864(9) 0.00194(5) 0.0827(2) Uani 0.5654(8) 1 d P B 2
C45 C 0.14638(11) 0.03677(15) -0.05546(7) 0.0750(6) Uani 0.5654(8) 1 d P B 2
C46 C 0.07550(13) 0.10678(11) -0.06110(7) 0.0667(5) Uani 0.5654(8) 1 d P B 2
O6 O 0.09891(10) 0.13608(9) 0.00111(5) 0.0827(2) Uani 0.5654(8) 1 d P B 2
C47 C 0.21953(16) 0.08369(14) -0.10118(10) 0.0935(3) Uani 0.5654(8) 1 d P B 2
H71 H 0.2660 0.0429 -0.1033 0.140 Uiso 0.5654(8) 1 calc PR B 2
H72 H 0.2409 0.1393 -0.0840 0.140 Uiso 0.5654(8) 1 calc PR B 2
H73 H 0.1912 0.0942 -0.1409 0.140 Uiso 0.5654(8) 1 calc PR B 2
C48 C 0.11672(17) -0.05835(13) -0.07308(10) 0.0935(3) Uani 0.5654(8) 1 d P B 2
H74 H 0.1650 -0.0978 -0.0700 0.140 Uiso 0.5654(8) 1 calc PR B 2
H75 H 0.0894 -0.0583 -0.1137 0.140 Uiso 0.5654(8) 1 calc PR B 2
H76 H 0.0772 -0.0785 -0.0466 0.140 Uiso 0.5654(8) 1 calc PR B 2
C49 C 0.07801(17) 0.20087(13) -0.08933(10) 0.0935(3) Uani 0.5654(8) 1 d P B 2
H77 H 0.0270 0.2329 -0.0834 0.140 Uiso 0.5654(8) 1 calc PR B 2
H78 H 0.0819 0.1953 -0.1316 0.140 Uiso 0.5654(8) 1 calc PR B 2
H79 H 0.1267 0.2330 -0.0706 0.140 Uiso 0.5654(8) 1 calc PR B 2
C50 C -0.00563(16) 0.07987(14) -0.07493(11) 0.0935(3) Uani 0.5654(8) 1 d P B 2
H80 H -0.0429 0.1306 -0.0747 0.140 Uiso 0.5654(8) 1 calc PR B 2
H81 H -0.0196 0.0369 -0.0458 0.140 Uiso 0.5654(8) 1 calc PR B 2
H82 H -0.0122 0.0530 -0.1142 0.140 Uiso 0.5654(8) 1 calc PR B 2
O7 O 0.18638(13) 0.01865(12) 0.01090(7) 0.0827(2) Uani 0.4346(8) 1 d P B 1
C51 C 0.16720(12) 0.04139(14) -0.06180(8) 0.0537(5) Uani 0.4346(8) 1 d PD B 1
C52 C 0.09395(16) 0.10942(13) -0.05661(8) 0.0677(7) Uani 0.4346(8) 1 d PD B 1
O8 O 0.07332(13) 0.13214(12) 0.00739(7) 0.0827(2) Uani 0.4346(8) 1 d P B 1
C53 C 0.2390(2) 0.04781(18) -0.08393(14) 0.0935(3) Uani 0.4346(8) 1 d PD B 1
H83 H 0.2610 0.1075 -0.0778 0.140 Uiso 0.4346(8) 1 calc PR B 1
H84 H 0.2304 0.0349 -0.1262 0.140 Uiso 0.4346(8) 1 calc PR B 1
H85 H 0.2789 0.0058 -0.0641 0.140 Uiso 0.4346(8) 1 calc PR B 1
C54 C 0.1435(2) -0.05079(17) -0.08061(14) 0.0935(3) Uani 0.4346(8) 1 d PD B 1
H86 H 0.1126 -0.0498 -0.1202 0.140 Uiso 0.4346(8) 1 calc PR B 1
H87 H 0.1085 -0.0764 -0.0528 0.140 Uiso 0.4346(8) 1 calc PR B 1
H88 H 0.1941 -0.0862 -0.0811 0.140 Uiso 0.4346(8) 1 calc PR B 1
C55 C 0.1095(2) 0.18265(17) -0.10287(13) 0.0935(3) Uani 0.4346(8) 1 d PD B 1
H89 H 0.1651 0.2081 -0.0927 0.140 Uiso 0.4346(8) 1 calc PR B 1
H90 H 0.0672 0.2287 -0.1024 0.140 Uiso 0.4346(8) 1 calc PR B 1
H91 H 0.1058 0.1567 -0.1423 0.140 Uiso 0.4346(8) 1 calc PR B 1
C56 C 0.0042(2) 0.05570(19) -0.08129(14) 0.0935(3) Uani 0.4346(8) 1 d P B 1
H92 H -0.0434 0.0951 -0.0796 0.140 Uiso 0.4346(8) 1 calc PR B 1
H93 H -0.0019 0.0043 -0.0564 0.140 Uiso 0.4346(8) 1 calc PR B 1
H94 H 0.0063 0.0367 -0.1221 0.140 Uiso 0.4346(8) 1 calc PR B 1
C57 C 0.4467(3) -0.0544(3) 0.01588(13) 0.976(2) Uani 1 1 d D D .
H95 H 0.4935 -0.0946 0.0132 1.463 Uiso 1 1 calc R . .
H96 H 0.4644 -0.0067 0.0433 1.463 Uiso 1 1 calc R . .
H97 H 0.4284 -0.0300 -0.0232 1.463 Uiso 1 1 calc R . .
C58 C 0.3723(2) -0.1060(2) 0.03888(14) 0.976(2) Uani 1 1 d D . .
H98 H 0.3879 -0.1067 0.0821 1.171 Uiso 0.50 1 calc PR C 1
H99 H 0.3254 -0.0639 0.0322 1.171 Uiso 0.50 1 calc PR C 1
H100 H 0.3520 -0.0550 0.0599 1.171 Uiso 0.50 1 calc PR C 2
H101 H 0.4082 -0.1375 0.0702 1.171 Uiso 0.50 1 calc PR C 2
C59 C 0.3290(3) -0.1958(2) 0.0268(2) 0.2993(17) Uani 0.50 1 d PD D 1
H102 H 0.2761 -0.1754 0.0047 0.359 Uiso 0.50 1 calc PR D 1
H103 H 0.3142 -0.2082 0.0667 0.359 Uiso 0.50 1 calc PR D 1
C60 C 0.3302(3) -0.2991(3) 0.0009(3) 0.2993(17) Uani 0.50 1 d PD D 1
H104 H 0.3594 -0.3067 -0.0345 0.359 Uiso 0.50 1 calc PR D 1
H105 H 0.3463 -0.3446 0.0310 0.359 Uiso 0.50 1 calc PR D 1
C61 C 0.2383(2) -0.2821(4) -0.0114(2) 0.2993(17) Uani 0.50 1 d PD D 1
H106 H 0.2129 -0.3373 -0.0278 0.359 Uiso 0.50 1 calc PR D 1
H107 H 0.2312 -0.2384 -0.0437 0.359 Uiso 0.50 1 calc PR D 1
C62 C 0.1816(3) -0.2494(4) 0.0371(2) 0.2993(17) Uani 0.50 1 d PD D 1
H108 H 0.2141 -0.2508 0.0761 0.449 Uiso 0.50 1 calc PR D 1
H109 H 0.1330 -0.2880 0.0369 0.449 Uiso 0.50 1 calc PR D 1
H110 H 0.1627 -0.1893 0.0280 0.449 Uiso 0.50 1 calc PR D 1
C63 C 0.2924(3) -0.1642(2) 0.04475(19) 0.3416(19) Uani 0.50 1 d PD D 2
H111 H 0.3047 -0.2152 0.0203 0.410 Uiso 0.50 1 calc PR D 2
H112 H 0.2500 -0.1306 0.0192 0.410 Uiso 0.50 1 calc PR D 2
C64 C 0.2312(4) -0.2125(2) 0.08986(17) 0.3416(19) Uani 0.50 1 d PD D 2
H113 H 0.2606 -0.2394 0.1259 0.410 Uiso 0.50 1 calc PR D 2
H114 H 0.1814 -0.1785 0.0978 0.410 Uiso 0.50 1 calc PR D 2
C65 C 0.2184(3) -0.2765(2) 0.03153(19) 0.3416(19) Uani 0.50 1 d PD D 2
H115 H 0.2551 -0.2568 0.0023 0.410 Uiso 0.50 1 calc PR D 2
H116 H 0.2335 -0.3376 0.0430 0.410 Uiso 0.50 1 calc PR D 2
C66 C 0.1262(3) -0.2723(3) 0.0042(2) 0.3416(19) Uani 0.50 1 d PD D 2
H117 H 0.0967 -0.2277 0.0246 0.512 Uiso 0.50 1 calc PR D 2
H118 H 0.0998 -0.3296 0.0082 0.512 Uiso 0.50 1 calc PR D 2
H119 H 0.1235 -0.2571 -0.0377 0.512 Uiso 0.50 1 calc PR D 2

loop_
_atom_site_aniso_label
_atom_site_aniso_U_11
_atom_site_aniso_U_22
_atom_site_aniso_U_33
_atom_site_aniso_U_23
_atom_site_aniso_U_13
_atom_site_aniso_U_12
S1 0.06376(12) 0.05746(9) 0.03970(10) 0.00033(8) -0.00209(9) 0.01316(9)
C1 0.0550(4) 0.0511(3) 0.0448(4) 0.0004(3) 0.0040(4) 0.0098(3)
C2 0.0510(4) 0.0444(3) 0.0397(4) -0.0018(3) 0.0042(3) 0.0068(3)
C3 0.0477(4) 0.0441(3) 0.0375(3) -0.0018(3) 0.0075(3) 0.0025(3)
C4 0.0449(4) 0.0416(3) 0.0372(3) -0.0011(3) 0.0056(3) 0.0014(3)
C5 0.0484(4) 0.0412(3) 0.0408(4) -0.0025(3) 0.0059(3) 0.0056(3)
C6 0.0449(4) 0.0435(3) 0.0383(4) -0.0009(3) 0.0048(3) 0.0047(3)
C7 0.0425(4) 0.0417(3) 0.0436(4) 0.0002(3) 0.0033(3) 0.0052(3)
S2 0.05852(12) 0.04760(8) 0.04844(11) -0.00043(7) 0.00079(9) 0.01421(8)
C8 0.0576(5) 0.0448(3) 0.0558(5) -0.0035(3) 0.0063(4) 0.0080(3)
C9 0.0587(5) 0.0471(3) 0.0467(4) -0.0073(3) 0.0069(4) 0.0079(3)
C10 0.0461(4) 0.0415(3) 0.0452(4) -0.0066(3) 0.0047(3) 0.0035(3)
C11 0.0485(4) 0.0410(3) 0.0377(3) -0.0027(3) 0.0047(3) 0.0025(3)
C12 0.0559(4) 0.0455(3) 0.0389(4) -0.0080(3) 0.0072(3) 0.0016(3)
C13 0.0540(4) 0.0472(3) 0.0380(4) -0.0057(3) 0.0048(3) 0.0005(3)
C14 0.0537(4) 0.0451(3) 0.0365(4) -0.0017(3) 0.0023(3) 0.0004(3)
Si1 0.05415(12) 0.05677(10) 0.04809(12) 0.00050(9) 0.00300(10) 0.01744(9)
C15 0.0644(5) 0.0551(4) 0.0540(5) 0.0006(4) 0.0062(4) 0.0120(4)
C16 0.0814(8) 0.0998(7) 0.0970(9) -0.0003(7) 0.0028(7) -0.0189(7)
C17 0.1250(10) 0.0739(5) 0.0944(8) -0.0273(5) -0.0172(8) 0.0412(5)
C18 0.1230(9) 0.0819(5) 0.0518(5) 0.0081(5) 0.0024(6) 0.0436(5)
C19 0.2251(18) 0.1114(8) 0.0723(7) 0.0307(6) 0.0400(9) -0.0097(11)
C20 0.2679(14) 0.1789(8) 0.0833(9) 0.0428(7) 0.0139(10) 0.1593(7)
C21 0.0536(6) 0.0948(6) 0.1016(8) -0.0193(6) 0.0088(6) 0.0086(5)
C22 0.0990(9) 0.1325(10) 0.1452(12) 0.0067(9) 0.0547(8) -0.0261(8)
C23 0.0875(11) 0.1951(15) 0.1623(15) -0.0626(13) 0.0017(11) -0.0292(11)
Si2 0.05882(13) 0.04583(9) 0.06306(14) -0.00405(9) 0.00961(11) 0.01316(9)
C24 0.1162(8) 0.0644(4) 0.0850(7) 0.0132(5) 0.0262(6) 0.0345(5)
C25 0.1769(13) 0.1318(10) 0.1950(12) 0.0744(9) 0.1116(9) 0.0378(10)
C26 0.1647(12) 0.0969(6) 0.1128(11) 0.0257(7) 0.0258(9) 0.0733(6)
C27 0.0629(6) 0.0787(5) 0.0964(8) -0.0109(5) 0.0176(5) 0.0107(5)
C28 0.0722(8) 0.1369(10) 0.1597(14) -0.0486(10) 0.0032(9) -0.0115(8)
C29 0.1341(11) 0.1460(11) 0.1159(10) 0.0139(9) 0.0543(8) -0.0277(10)
C30 0.0728(6) 0.0623(4) 0.0921(7) -0.0265(4) 0.0084(6) 0.0078(4)
C31 0.1104(12) 0.1355(10) 0.2207(18) -0.0751(11) 0.0331(12) -0.0432(9)
C32 0.1261(11) 0.0884(6) 0.1404(10) -0.0562(6) 0.0094(9) 0.0288(7)
B1 0.0548(5) 0.0528(4) 0.0415(4) -0.0007(4) 0.0012(4) 0.0125(4)
O1 0.1213(8) 0.0741(5) 0.0315(5) -0.0092(4) -0.0081(5) 0.0519(5)
C33 0.1561(19) 0.1265(13) 0.0343(8) -0.0096(9) 0.0069(10) 0.0361(14)
C34 0.0821(10) 0.0847(8) 0.0389(7) 0.0066(7) 0.0023(7) 0.0193(8)
O2 0.1131(9) 0.0641(5) 0.0445(5) 0.0033(4) -0.0077(6) 0.0284(5)
C35 0.1483(9) 0.1317(7) 0.0635(5) -0.0069(5) -0.0141(5) 0.0397(6)
C36 0.1483(9) 0.1317(7) 0.0635(5) -0.0069(5) -0.0141(5) 0.0397(6)
C37 0.1483(9) 0.1317(7) 0.0635(5) -0.0069(5) -0.0141(5) 0.0397(6)
C38 0.1483(9) 0.1317(7) 0.0635(5) -0.0069(5) -0.0141(5) 0.0397(6)
O3 0.0650(11) 0.1150(13) 0.0550(11) -0.0122(10) -0.0103(9) 0.0399(10)
C39 0.0763(13) 0.0483(8) 0.0412(11) -0.0149(8) -0.0244(10) 0.0364(8)
C40 0.0831(15) 0.1038(14) 0.0421(12) -0.0092(11) -0.0076(11) 0.0606(11)
O4 0.0488(8) 0.0616(7) 0.0370(7) -0.0141(6) -0.0021(6) 0.0242(6)
C41 0.1483(9) 0.1317(7) 0.0635(5) -0.0069(5) -0.0141(5) 0.0397(6)
C42 0.1483(9) 0.1317(7) 0.0635(5) -0.0069(5) -0.0141(5) 0.0397(6)
C43 0.1483(9) 0.1317(7) 0.0635(5) -0.0069(5) -0.0141(5) 0.0397(6)
C44 0.1483(9) 0.1317(7) 0.0635(5) -0.0069(5) -0.0141(5) 0.0397(6)
B2 0.0685(6) 0.0509(4) 0.0357(4) -0.0030(3) 0.0027(4) -0.0081(4)
O5 0.1099(5) 0.1023(4) 0.0336(3) -0.0088(3) -0.0014(3) 0.0352(3)
C45 0.0649(9) 0.1299(14) 0.0349(7) -0.0148(8) 0.0263(6) -0.0216(10)
C46 0.0834(11) 0.0812(9) 0.0321(7) 0.0016(7) -0.0074(7) -0.0206(9)
O6 0.1099(5) 0.1023(4) 0.0336(3) -0.0088(3) -0.0014(3) 0.0352(3)
C47 0.1169(6) 0.0933(5) 0.0737(5) 0.0029(4) 0.0248(4) -0.0164(5)
C48 0.1169(6) 0.0933(5) 0.0737(5) 0.0029(4) 0.0248(4) -0.0164(5)
C49 0.1169(6) 0.0933(5) 0.0737(5) 0.0029(4) 0.0248(4) -0.0164(5)
C50 0.1169(6) 0.0933(5) 0.0737(5) 0.0029(4) 0.0248(4) -0.0164(5)
O7 0.1099(5) 0.1023(4) 0.0336(3) -0.0088(3) -0.0014(3) 0.0352(3)
C51 0.0508(9) 0.0824(10) 0.0325(7) -0.0173(8) 0.0238(6) -0.0161(8)
C52 0.1014(16) 0.0691(10) 0.0270(9) -0.0043(8) -0.0152(10) -0.0344(10)
O8 0.1099(5) 0.1023(4) 0.0336(3) -0.0088(3) -0.0014(3) 0.0352(3)
C53 0.1169(6) 0.0933(5) 0.0737(5) 0.0029(4) 0.0248(4) -0.0164(5)
C54 0.1169(6) 0.0933(5) 0.0737(5) 0.0029(4) 0.0248(4) -0.0164(5)
C55 0.1169(6) 0.0933(5) 0.0737(5) 0.0029(4) 0.0248(4) -0.0164(5)
C56 0.1169(6) 0.0933(5) 0.0737(5) 0.0029(4) 0.0248(4) -0.0164(5)
C57 1.152(4) 1.640(4) 0.1134(19) -0.131(2) -0.014(2) 1.217(2)
C58 1.152(4) 1.640(4) 0.1134(19) -0.131(2) -0.014(2) 1.217(2)
C59 0.240(2) 0.471(4) 0.203(2) 0.126(2) 0.095(2) 0.203(2)
C60 0.240(2) 0.471(4) 0.203(2) 0.126(2) 0.095(2) 0.203(2)
C61 0.240(2) 0.471(4) 0.203(2) 0.126(2) 0.095(2) 0.203(2)
C62 0.240(2) 0.471(4) 0.203(2) 0.126(2) 0.095(2) 0.203(2)
C63 0.634(5) 0.1177(12) 0.207(2) -0.0580(12) -0.225(2) 0.114(2)
C64 0.634(5) 0.1177(12) 0.207(2) -0.0580(12) -0.225(2) 0.114(2)
C65 0.634(5) 0.1177(12) 0.207(2) -0.0580(12) -0.225(2) 0.114(2)
C66 0.634(5) 0.1177(12) 0.207(2) -0.0580(12) -0.225(2) 0.114(2)

loop_
_atom_type_symbol
_atom_type_description
_atom_type_scat_dispersion_real
_atom_type_scat_dispersion_imag
_atom_type_scat_source
C C 0.0033 0.0016 'International Tables Vol C Tables 4.2.6.8 and 6.1.1.4'
H H 0.0000 0.0000 'International Tables Vol C Tables 4.2.6.8 and 6.1.1.4'
B B 0.0013 0.0007 'International Tables Vol C Tables 4.2.6.8 and 6.1.1.4'
O O 0.0106 0.0060 'International Tables Vol C Tables 4.2.6.8 and 6.1.1.4'
Si Si 0.0817 0.0704 'International Tables Vol C Tables 4.2.6.8 and 6.1.1.4'
S S 0.1246 0.1234 'International Tables Vol C Tables 4.2.6.8 and 6.1.1.4'

loop_
_geom_angle_atom_site_label_1
_geom_angle_atom_site_label_2
_geom_angle_atom_site_label_3
_geom_angle
_geom_angle_publ_flag
C14 S1 C1 92.61(4) yes
C2 C1 S1 110.53(6) yes
C2 C1 Si1 128.89(6) yes
S1 C1 Si1 120.57(5) yes
C1 C2 C3 114.25(7) yes
C1 C2 H1 122.9 no
C3 C2 H1 122.9 no
C14 C3 C4 120.24(7) yes
C14 C3 C2 111.33(6) yes
C4 C3 C2 128.42(7) yes
C5 C4 C11 119.23(6) yes
C5 C4 C3 122.83(6) yes
C11 C4 C3 117.91(7) yes
C6 C5 C4 123.64(7) yes
C6 C5 H2 118.2 no
C4 C5 H2 118.2 no
C5 C6 C7 116.29(7) yes
C5 C6 B1 119.88(7) yes
C7 C6 B1 123.83(7) yes
C10 C7 C6 123.01(6) yes
C10 C7 S2 110.76(5) yes
C6 C7 S2 126.23(6) yes
C8 S2 C7 92.69(4) yes
C9 C8 S2 110.40(6) yes
C9 C8 Si2 127.37(7) yes
S2 C8 Si2 122.15(5) yes
C8 C9 C10 114.32(8) yes
C8 C9 H3 122.8 no
C10 C9 H3 122.8 no
C7 C10 C9 111.83(7) yes
C7 C10 C11 119.88(7) yes
C9 C10 C11 128.29(7) yes
C12 C11 C4 119.26(6) yes
C12 C11 C10 122.79(7) yes
C4 C11 C10 117.94(7) yes
C13 C12 C11 123.93(7) yes
C13 C12 H4 118.0 no
C11 C12 H4 118.0 no
C12 C13 C14 116.04(7) yes
C12 C13 B2 121.23(7) yes
C14 C13 B2 122.72(7) yes
C3 C14 C13 122.50(7) yes
C3 C14 S1 111.26(5) yes
C13 C14 S1 126.21(6) yes
C1 Si1 C18 107.48(5) yes
C1 Si1 C15 107.41(4) yes
C18 Si1 C15 114.96(5) yes
C1 Si1 C21 109.01(5) yes
C18 Si1 C21 108.67(6) yes
C15 Si1 C21 109.17(5) yes
C16 C15 C17 110.80(9) yes
C16 C15 Si1 115.62(8) yes
C17 C15 Si1 111.92(7) yes
C16 C15 H5 105.9 no
C17 C15 H5 105.9 no
Si1 C15 H5 105.9 no
C15 C16 H6 109.5 no
C15 C16 H7 109.5 no
H6 C16 H7 109.5 no
C15 C16 H8 109.5 no
H6 C16 H8 109.5 no
H7 C16 H8 109.5 no
C15 C17 H9 109.5 no
C15 C17 H10 109.5 no
H9 C17 H10 109.5 no
C15 C17 H11 109.5 no
H9 C17 H11 109.5 no
H10 C17 H11 109.5 no
C20 C18 C19 109.46(11) yes
C20 C18 Si1 113.26(10) yes
C19 C18 Si1 113.67(9) yes
C20 C18 H12 106.7 no
C19 C18 H12 106.7 no
Si1 C18 H12 106.7 no
C18 C19 H13 109.5 no
C18 C19 H14 109.5 no
H13 C19 H14 109.5 no
C18 C19 H15 109.5 no
H13 C19 H15 109.5 no
H14 C19 H15 109.5 no
C18 C20 H16 109.5 no
C18 C20 H17 109.5 no
H16 C20 H17 109.5 no
C18 C20 H18 109.5 no
H16 C20 H18 109.5 no
H17 C20 H18 109.5 no
C23 C21 C22 110.18(12) yes
C23 C21 Si1 112.90(10) yes
C22 C21 Si1 111.44(8) yes
C23 C21 H19 107.3 no
C22 C21 H19 107.3 no
Si1 C21 H19 107.3 no
C21 C22 H20 109.5 no
C21 C22 H21 109.5 no
H20 C22 H21 109.5 no
C21 C22 H22 109.5 no
H20 C22 H22 109.5 no
H21 C22 H22 109.5 no
C21 C23 H23 109.5 no
C21 C23 H24 109.5 no
H23 C23 H24 109.5 no
C21 C23 H25 109.5 no
H23 C23 H25 109.5 no
H24 C23 H25 109.5 no
C30 Si2 C27 108.87(5) yes
C30 Si2 C8 106.89(4) yes
C27 Si2 C8 108.75(4) yes
C30 Si2 C24 116.32(5) yes
C27 Si2 C24 108.07(6) yes
C8 Si2 C24 107.73(5) yes
C26 C24 C25 110.06(10) yes
C26 C24 Si2 113.59(10) yes
C25 C24 Si2 114.26(10) yes
C26 C24 H26 106.1 no
C25 C24 H26 106.1 no
Si2 C24 H26 106.1 no
C24 C25 H27 109.5 no
C24 C25 H28 109.5 no
H27 C25 H28 109.5 no
C24 C25 H29 109.5 no
H27 C25 H29 109.5 no
H28 C25 H29 109.5 no
C24 C26 H30 109.5 no
C24 C26 H31 109.5 no
H30 C26 H31 109.5 no
C24 C26 H32 109.5 no
H30 C26 H32 109.5 no
H31 C26 H32 109.5 no
C29 C27 C28 110.02(11) yes
C29 C27 Si2 113.41(9) yes
C28 C27 Si2 112.75(10) yes
C29 C27 H33 106.7 no
C28 C27 H33 106.7 no
Si2 C27 H33 106.7 no
C27 C28 H34 109.5 no
C27 C28 H35 109.5 no
H34 C28 H35 109.5 no
C27 C28 H36 109.5 no
H34 C28 H36 109.5 no
H35 C28 H36 109.5 no
C27 C29 H37 109.5 no
C27 C29 H38 109.5 no
H37 C29 H38 109.5 no
C27 C29 H39 109.5 no
H37 C29 H39 109.5 no
H38 C29 H39 109.5 no
C32 C30 C31 109.15(10) yes
C32 C30 Si2 113.64(9) yes
C31 C30 Si2 116.25(11) yes
C32 C30 H40 105.6 no
C31 C30 H40 105.6 no
Si2 C30 H40 105.6 no
C30 C31 H41 109.5 no
C30 C31 H42 109.5 no
H41 C31 H42 109.5 no
C30 C31 H43 109.5 no
H41 C31 H43 109.5 no
H42 C31 H43 109.5 no
C30 C32 H44 109.5 no
C30 C32 H45 109.5 no
H44 C32 H45 109.5 no
C30 C32 H46 109.5 no
H44 C32 H46 109.5 no
H45 C32 H46 109.5 no
O1 B1 O4 112.23(10) yes
O1 B1 O2 114.73(9) yes
O4 B1 O2 14.31(9) yes
O1 B1 O3 8.35(11) yes
O4 B1 O3 111.12(12) yes
O2 B1 O3 111.46(12) yes
O1 B1 C6 121.33(8) yes
O4 B1 C6 125.28(10) yes
O2 B1 C6 123.82(8) yes
O3 B1 C6 123.51(11) yes
B1 O1 C33 105.35(12) yes
O1 C33 C36 115.4(2) yes
O1 C33 C34 107.46(15) yes
C36 C33 C34 116.34(18) yes
O1 C33 C35 96.27(15) yes
C36 C33 C35 110.71(18) yes
C34 C33 C35 108.7(2) yes
C38 C34 O2 103.66(14) yes
C38 C34 C33 115.6(2) yes
O2 C34 C33 102.71(12) yes
C38 C34 C37 110.43(16) yes
O2 C34 C37 109.12(15) yes
C33 C34 C37 114.32(16) yes
B1 O2 C34 106.73(11) yes
C33 C35 H47 109.5 no
C33 C35 H48 109.5 no
H47 C35 H48 109.5 no
C33 C35 H49 109.5 no
H47 C35 H49 109.5 no
H48 C35 H49 109.5 no
C33 C36 H50 109.5 no
C33 C36 H51 109.5 no
H50 C36 H51 109.5 no
C33 C36 H52 109.5 no
H50 C36 H52 109.5 no
H51 C36 H52 109.5 no
C34 C37 H53 109.5 no
C34 C37 H54 109.5 no
H53 C37 H54 109.5 no
C34 C37 H55 109.5 no
H53 C37 H55 109.5 no
H54 C37 H55 109.5 no
C34 C38 H56 109.5 no
C34 C38 H57 109.5 no
H56 C38 H57 109.5 no
C34 C38 H58 109.5 no
H56 C38 H58 109.5 no
H57 C38 H58 109.5 no
B1 O3 C39 107.42(16) yes
C41 C39 C40 134.8(3) yes
C41 C39 O3 117.8(2) yes
C40 C39 O3 105.64(19) yes
C41 C39 C42 89.4(3) yes
C40 C39 C42 103.3(2) yes
O3 C39 C42 89.9(2) yes
O4 C40 C39 105.52(19) yes
O4 C40 C44 113.1(2) yes
C39 C40 C44 126.7(3) yes
O4 C40 C43 101.8(2) yes
C39 C40 C43 96.9(2) yes
C44 C40 C43 109.0(3) yes
B1 O4 C40 110.07(15) yes
C39 C41 H59 109.5 no
C39 C41 H60 109.5 no
H59 C41 H60 109.5 no
C39 C41 H61 109.5 no
H59 C41 H61 109.5 no
H60 C41 H61 109.5 no
C39 C42 H62 109.5 no
C39 C42 H63 109.5 no
H62 C42 H63 109.5 no
C39 C42 H64 109.5 no
H62 C42 H64 109.5 no
H63 C42 H64 109.5 no
C40 C43 H65 109.5 no
C40 C43 H66 109.5 no
H65 C43 H66 109.5 no
C40 C43 H67 109.5 no
H65 C43 H67 109.5 no
H66 C43 H67 109.5 no
C40 C44 H68 109.5 no
C40 C44 H69 109.5 no
H68 C44 H69 109.5 no
C40 C44 H70 109.5 no
H68 C44 H70 109.5 no
H69 C44 H70 109.5 no
O6 B2 O5 104.30(11) yes
O6 B2 O7 114.53(11) yes
O5 B2 O7 22.19(10) yes
O6 B2 O8 17.28(10) yes
O5 B2 O8 115.86(11) yes
O7 B2 O8 120.17(12) yes
O6 B2 C13 127.03(10) yes
O5 B2 C13 126.36(10) yes
O7 B2 C13 118.30(9) yes
O8 B2 C13 117.74(10) yes
B2 O5 C45 107.92(13) yes
O5 C45 C46 108.17(14) yes
O5 C45 C48 117.63(16) yes
C46 C45 C48 114.43(16) yes
O5 C45 C47 97.92(14) yes
C46 C45 C47 101.77(15) yes
C48 C45 C47 114.67(16) yes
C50 C46 O6 115.79(18) yes
C50 C46 C45 119.05(17) yes
O6 C46 C45 91.43(12) yes
C50 C46 C49 104.34(17) yes
O6 C46 C49 95.83(14) yes
C45 C46 C49 127.09(18) yes
B2 O6 C46 121.12(13) yes
C45 C47 H71 109.5 no
C45 C47 H72 109.5 no
H71 C47 H72 109.5 no
C45 C47 H73 109.5 no
H71 C47 H73 109.5 no
H72 C47 H73 109.5 no
C45 C48 H74 109.5 no
C45 C48 H75 109.5 no
H74 C48 H75 109.5 no
C45 C48 H76 109.5 no
H74 C48 H76 109.5 no
H75 C48 H76 109.5 no
C46 C49 H77 109.5 no
C46 C49 H78 109.5 no
H77 C49 H78 109.5 no
C46 C49 H79 109.5 no
H77 C49 H79 109.5 no
H78 C49 H79 109.5 no
C46 C50 H80 109.5 no
C46 C50 H81 109.5 no
H80 C50 H81 109.5 no
C46 C50 H82 109.5 no
H80 C50 H82 109.5 no
H81 C50 H82 109.5 no
B2 O7 C51 102.30(13) yes
C53 C51 C54 99.5(2) yes
C53 C51 C52 132.4(2) yes
C54 C51 C52 117.69(19) yes
C53 C51 O7 108.90(19) yes
C54 C51 O7 95.74(17) yes
C52 C51 O7 96.44(14) yes
O8 C52 C55 122.28(18) yes
O8 C52 C51 116.97(15) yes
C55 C52 C51 103.5(2) yes
O8 C52 C56 98.54(19) yes
C55 C52 C56 108.35(19) yes
C51 C52 C56 105.87(17) yes
B2 O8 C52 94.05(15) yes
C51 C53 H83 109.5 no
C51 C53 H84 109.5 no
H83 C53 H84 109.5 no
C51 C53 H85 109.5 no
H83 C53 H85 109.5 no
H84 C53 H85 109.5 no
C52 C55 H89 109.5 no
C52 C55 H90 109.5 no
H89 C55 H90 109.5 no
C52 C55 H91 109.5 no
H89 C55 H91 109.5 no
H90 C55 H91 109.5 no
C52 C56 H92 109.5 no
C52 C56 H93 109.5 no
H92 C56 H93 109.5 no
C52 C56 H94 109.5 no
H92 C56 H94 109.5 no
H93 C56 H94 109.5 no
C58 C57 H95 109.5 no
C58 C57 H96 109.5 no
H95 C57 H96 109.5 no
C58 C57 H97 109.5 no
H95 C57 H97 109.5 no
H96 C57 H97 109.5 no
C59 C58 C57 136.6(4) yes
C59 C58 C63 33.3(3) yes
C57 C58 C63 165.3(3) yes
C59 C58 H98 103.0 no
C57 C58 H98 103.0 no
C63 C58 H98 91.3 no
C59 C58 H99 103.0 no
C57 C58 H99 103.0 no
C63 C58 H99 76.2 no
H98 C58 H99 105.1 no
C59 C58 H100 127.8 no
C57 C58 H100 94.6 no
C63 C58 H100 94.6 no
H98 C58 H100 65.4 no
H99 C58 H100 43.6 no
C59 C58 H101 85.0 no
C57 C58 H101 94.6 no
C63 C58 H101 94.6 no
H98 C58 H101 38.3 no
H99 C58 H101 142.8 no
H100 C58 H101 103.2 no
C58 C59 C60 150.1(4) yes
C58 C59 C61 156.1(3) yes
C60 C59 C61 45.4(2) yes
C58 C59 H102 99.1 no
C60 C59 H102 99.1 no
C61 C59 H102 57.4 no
C58 C59 H103 99.1 no
C60 C59 H103 99.1 no
C61 C59 H103 91.7 no
H102 C59 H103 104.0 no
C61 C60 C59 81.5(3) yes
C61 C60 H104 115.0 no
C59 C60 H104 115.0 no
C61 C60 H105 115.0 no
C59 C60 H105 115.0 no
H104 C60 H105 112.1 no
C60 C61 C62 124.0(4) yes
C60 C61 C59 53.1(3) yes
C62 C61 C59 86.8(3) yes
C60 C61 H106 106.4 no
C62 C61 H106 106.4 no
C59 C61 H106 159.3 no
C60 C61 H107 106.3 no
C62 C61 H107 106.3 no
C59 C61 H107 84.3 no
H106 C61 H107 106.4 no
C58 C63 C64 147.3(3) yes
C58 C63 H111 100.0 no
C64 C63 H111 100.0 no
C58 C63 H112 100.0 no
C64 C63 H112 100.0 no
H111 C63 H112 104.2 no
C65 C64 C63 77.8(3) yes
C65 C64 H113 115.6 no
C63 C64 H113 115.6 no
C65 C64 H114 115.6 no
C63 C64 H114 115.6 no
H113 C64 H114 112.6 no
C66 C65 C64 109.1(4) yes
C66 C65 H115 109.9 no
C64 C65 H115 109.9 no
C66 C65 H116 109.9 no
C64 C65 H116 109.9 no
H115 C65 H116 108.3 no
C65 C66 H117 109.5 no
C65 C66 H118 109.5 no
H117 C66 H118 109.5 no
C65 C66 H119 109.5 no
H117 C66 H119 109.5 no
H118 C66 H119 109.5 no

loop_
_geom_bond_atom_site_label_1
_geom_bond_atom_site_label_2
_geom_bond_distance
_geom_bond_publ_flag
S1 C14 1.7288(8) yes
S1 C1 1.7364(9) yes
C1 C2 1.3717(11) yes
C1 Si1 1.8813(9) yes
C2 C3 1.4323(10) yes
C2 H1 0.9300 no
C3 C14 1.3997(11) yes
C3 C4 1.4265(10) yes
C4 C5 1.4178(11) yes
C4 C11 1.4244(10) yes
C5 C6 1.3763(10) yes
C5 H2 0.9300 no
C6 C7 1.4212(10) yes
C6 B1 1.5682(12) yes
C7 C10 1.3889(11) yes
C7 S2 1.7369(7) yes
S2 C8 1.7295(9) yes
C8 C9 1.3692(12) yes
C8 Si2 1.8860(9) yes
C9 C10 1.4272(11) yes
C9 H3 0.9300 no
C10 C11 1.4327(10) yes
C11 C12 1.4199(11) yes
C12 C13 1.3768(11) yes
C12 H4 0.9300 no
C13 C14 1.4286(11) yes
C13 B2 1.5690(12) yes
Si1 C18 1.8848(11) yes
Si1 C15 1.8884(9) yes
Si1 C21 1.8940(12) yes
C15 C16 1.5255(16) yes
C15 C17 1.5322(15) yes
C15 H5 0.9800 no
C16 H6 0.9600 no
C16 H7 0.9600 no
C16 H8 0.9600 no
C17 H9 0.9600 no
C17 H10 0.9600 no
C17 H11 0.9600 no
C18 C20 1.5068(19) yes
C18 C19 1.528(2) yes
C18 H12 0.9800 no
C19 H13 0.9600 no
C19 H14 0.9600 no
C19 H15 0.9600 no
C20 H16 0.9600 no
C20 H17 0.9600 no
C20 H18 0.9600 no
C21 C23 1.515(2) yes
C21 C22 1.532(2) yes
C21 H19 0.9800 no
C22 H20 0.9600 no
C22 H21 0.9600 no
C22 H22 0.9600 no
C23 H23 0.9600 no
C23 H24 0.9600 no
C23 H25 0.9600 no
Si2 C30 1.8823(11) yes
Si2 C27 1.8832(12) yes
Si2 C24 1.8894(12) yes
C24 C26 1.5266(18) yes
C24 C25 1.537(2) yes
C24 H26 0.9800 no
C25 H27 0.9600 no
C25 H28 0.9600 no
C25 H29 0.9600 no
C26 H30 0.9600 no
C26 H31 0.9600 no
C26 H32 0.9600 no
C27 C29 1.522(2) yes
C27 C28 1.523(2) yes
C27 H33 0.9800 no
C28 H34 0.9600 no
C28 H35 0.9600 no
C28 H36 0.9600 no
C29 H37 0.9600 no
C29 H38 0.9600 no
C29 H39 0.9600 no
C30 C32 1.5062(17) yes
C30 C31 1.526(2) yes
C30 H40 0.9800 no
C31 H41 0.9600 no
C31 H42 0.9600 no
C31 H43 0.9600 no
C32 H44 0.9600 no
C32 H45 0.9600 no
C32 H46 0.9600 no
B1 O1 1.3303(14) yes
B1 O4 1.3400(17) yes
B1 O2 1.3542(14) yes
B1 O3 1.386(2) yes
O1 C33 1.435(2) yes
C33 C36 1.466(4) yes
C33 C34 1.473(3) yes
C33 C35 1.696(4) yes
C34 C38 1.363(3) yes
C34 O2 1.4493(19) yes
C34 C37 1.622(3) yes
C35 H47 0.9600 no
C35 H48 0.9600 no
C35 H49 0.9600 no
C36 H50 0.9600 no
C36 H51 0.9600 no
C36 H52 0.9600 no
C37 H53 0.9600 no
C37 H54 0.9600 no
C37 H55 0.9600 no
C38 H56 0.9600 no
C38 H57 0.9600 no
C38 H58 0.9600 no
O3 C39 1.473(3) yes
C39 C41 1.355(4) yes
C39 C40 1.463(3) yes
C39 C42 1.644(5) yes
C40 O4 1.449(3) yes
C40 C44 1.465(5) yes
C40 C43 1.587(5) yes
C41 H59 0.9600 no
C41 H60 0.9600 no
C41 H61 0.9600 no
C42 H62 0.9600 no
C42 H63 0.9600 no
C42 H64 0.9600 no
C43 H65 0.9600 no
C43 H66 0.9600 no
C43 H67 0.9600 no
C44 H68 0.9600 no
C44 H69 0.9600 no
C44 H70 0.9600 no
B2 O6 1.2611(16) yes
B2 O5 1.2979(17) yes
B2 O7 1.386(2) yes
B2 O8 1.449(2) yes
O5 C45 1.440(2) yes
C45 C46 1.527(3) yes
C45 C48 1.533(3) yes
C45 C47 1.777(3) yes
C46 C50 1.345(3) yes
C46 O6 1.465(2) yes
C46 C49 1.543(3) yes
C47 H71 0.9600 no
C47 H72 0.9600 no
C47 H73 0.9600 no
C48 H74 0.9600 no
C48 H75 0.9600 no
C48 H76 0.9600 no
C49 H77 0.9600 no
C49 H78 0.9600 no
C49 H79 0.9600 no
C50 H80 0.9600 no
C50 H81 0.9600 no
C50 H82 0.9600 no
O7 C51 1.655(2) yes
C51 C53 1.295(4) yes
C51 C54 1.475(3) yes
C51 C52 1.555(3) yes
C52 O8 1.544(3) yes
C52 C55 1.545(3) yes
C52 C56 1.666(4) yes
C53 H83 0.9600 no
C53 H84 0.9600 no
C53 H85 0.9600 no
C54 H86 0.9600 no
C54 H87 0.9600 no
C54 H88 0.9600 no
C55 H89 0.9600 no
C55 H90 0.9600 no
C55 H91 0.9600 no
C56 H92 0.9600 no
C56 H93 0.9600 no
C56 H94 0.9600 no
C57 C58 1.544(6) yes
C57 H95 0.9600 no
C57 H96 0.9600 no
C57 H97 0.9600 no
C58 C59 1.515(5) yes
C58 C63 1.552(5) yes
C58 H98 0.9700 no
C58 H99 0.9700 no
C58 H100 0.9700 no
C58 H101 0.9700 no
C59 C60 1.649(6) yes
C59 C61 2.041(6) yes
C59 H102 0.9700 no
C59 H103 0.9700 no
C60 C61 1.469(6) yes
C60 H104 0.9700 no
C60 H105 0.9700 no
C61 C62 1.566(7) yes
C61 H106 0.9700 no
C61 H107 0.9700 no
C62 H108 0.9600 no
C62 H109 0.9600 no
C62 H110 0.9600 no
C63 C64 1.646(7) yes
C63 H111 0.9700 no
C63 H112 0.9700 no
C64 C65 1.611(5) yes
C64 H113 0.9700 no
C64 H114 0.9700 no
C65 C66 1.515(7) yes
C65 H115 0.9700 no
C65 H116 0.9700 no
C66 H117 0.9600 no
C66 H118 0.9600 no
C66 H119 0.9600 no

loop_
_geom_torsion_atom_site_label_1
_geom_torsion_atom_site_label_2
_geom_torsion_atom_site_label_3
_geom_torsion_atom_site_label_4
_geom_torsion
_geom_torsion_publ_flag
C14 S1 C1 C2 0.38(7) yes
C14 S1 C1 Si1 -178.86(5) yes
S1 C1 C2 C3 -0.90(9) yes
Si1 C1 C2 C3 178.27(6) yes
C1 C2 C3 C14 1.08(10) yes
C1 C2 C3 C4 -177.69(8) yes
C14 C3 C4 C5 -177.53(7) yes
C2 C3 C4 C5 1.14(13) yes
C14 C3 C4 C11 0.57(11) yes
C2 C3 C4 C11 179.25(8) yes
C11 C4 C5 C6 0.02(12) yes
C3 C4 C5 C6 178.10(8) yes
C4 C5 C6 C7 0.52(12) yes
C4 C5 C6 B1 179.77(8) yes
C5 C6 C7 C10 -0.04(11) yes
B1 C6 C7 C10 -179.26(8) yes
C5 C6 C7 S2 179.35(6) yes
B1 C6 C7 S2 0.12(12) yes
C10 C7 S2 C8 0.55(6) yes
C6 C7 S2 C8 -178.90(7) yes
C7 S2 C8 C9 -0.26(7) yes
C7 S2 C8 Si2 176.74(6) yes
S2 C8 C9 C10 -0.09(10) yes
Si2 C8 C9 C10 -176.89(6) yes
C6 C7 C10 C9 178.78(7) yes
S2 C7 C10 C9 -0.69(9) yes
C6 C7 C10 C11 -0.96(12) yes
S2 C7 C10 C11 179.57(6) yes
C8 C9 C10 C7 0.51(11) yes
C8 C9 C10 C11 -179.77(8) yes
C5 C4 C11 C12 -179.72(7) yes
C3 C4 C11 C12 2.10(11) yes
C5 C4 C11 C10 -1.01(11) yes
C3 C4 C11 C10 -179.19(7) yes
C7 C10 C11 C12 -179.88(7) yes
C9 C10 C11 C12 0.43(13) yes
C7 C10 C11 C4 1.46(11) yes
C9 C10 C11 C4 -178.23(8) yes
C4 C11 C12 C13 -2.20(12) yes
C10 C11 C12 C13 179.16(8) yes
C11 C12 C13 C14 -0.48(12) yes
C11 C12 C13 B2 178.47(8) yes
C4 C3 C14 C13 -3.40(12) yes
C2 C3 C14 C13 177.71(7) yes
C4 C3 C14 S1 178.13(6) yes
C2 C3 C14 S1 -0.76(9) yes
C12 C13 C14 C3 3.30(12) yes
B2 C13 C14 C3 -175.62(8) yes
C12 C13 C14 S1 -178.47(6) yes
B2 C13 C14 S1 2.61(12) yes
C1 S1 C14 C3 0.23(7) yes
C1 S1 C14 C13 -178.17(8) yes
C2 C1 Si1 C18 150.22(8) yes
S1 C1 Si1 C18 -30.69(7) yes
C2 C1 Si1 C15 25.99(9) yes
S1 C1 Si1 C15 -154.91(5) yes
C2 C1 Si1 C21 -92.17(9) yes
S1 C1 Si1 C21 86.92(7) yes
C1 Si1 C15 C16 60.74(8) yes
C18 Si1 C15 C16 -58.82(9) yes
C21 Si1 C15 C16 178.80(8) yes
C1 Si1 C15 C17 -171.14(7) yes
C18 Si1 C15 C17 69.31(9) yes
C21 Si1 C15 C17 -53.07(9) yes
C1 Si1 C18 C20 172.81(9) yes
C15 Si1 C18 C20 -67.68(11) yes
C21 Si1 C18 C20 54.97(11) yes
C1 Si1 C18 C19 -61.44(9) yes
C15 Si1 C18 C19 58.08(10) yes
C21 Si1 C18 C19 -179.27(9) yes
C1 Si1 C21 C23 -61.85(11) yes
C18 Si1 C21 C23 55.01(11) yes
C15 Si1 C21 C23 -178.90(10) yes
C1 Si1 C21 C22 62.78(10) yes
C18 Si1 C21 C22 179.64(9) yes
C15 Si1 C21 C22 -54.28(10) yes
C9 C8 Si2 C30 -29.76(10) yes
S2 C8 Si2 C30 153.78(6) yes
C9 C8 Si2 C27 87.63(9) yes
S2 C8 Si2 C27 -88.82(7) yes
C9 C8 Si2 C24 -155.46(8) yes
S2 C8 Si2 C24 28.08(7) yes
C30 Si2 C24 C26 69.75(10) yes
C27 Si2 C24 C26 -53.00(10) yes
C8 Si2 C24 C26 -170.35(8) yes
C30 Si2 C24 C25 -57.64(11) yes
C27 Si2 C24 C25 179.60(9) yes
C8 Si2 C24 C25 62.26(10) yes
C30 Si2 C27 C29 56.30(10) yes
C8 Si2 C27 C29 -59.82(10) yes
C24 Si2 C27 C29 -176.51(9) yes
C30 Si2 C27 C28 -177.82(9) yes
C8 Si2 C27 C28 66.05(10) yes
C24 Si2 C27 C28 -50.64(10) yes
C27 Si2 C30 C32 51.40(10) yes
C8 Si2 C30 C32 168.71(9) yes
C24 Si2 C30 C32 -70.93(11) yes
C27 Si2 C30 C31 179.37(9) yes
C8 Si2 C30 C31 -63.32(10) yes
C24 Si2 C30 C31 57.04(11) yes
C5 C6 B1 O1 -0.98(14) yes
C7 C6 B1 O1 178.22(10) yes
C5 C6 B1 O4 -167.74(11) yes
C7 C6 B1 O4 11.45(15) yes
C5 C6 B1 O2 174.95(10) yes
C7 C6 B1 O2 -5.85(15) yes
C5 C6 B1 O3 8.58(17) yes
C7 C6 B1 O3 -172.23(13) yes
O4 B1 O1 C33 -13.53(18) yes
O2 B1 O1 C33 1.85(18) yes
O3 B1 O1 C33 70.5(6) yes
C6 B1 O1 C33 178.12(13) yes
B1 O1 C33 C36 -143.82(18) yes
B1 O1 C33 C34 -12.2(2) yes
B1 O1 C33 C35 99.68(15) yes
O1 C33 C34 C38 -95.0(2) yes
C36 C33 C34 C38 36.1(3) yes
C35 C33 C34 C38 161.87(16) yes
O1 C33 C34 O2 17.1(2) yes
C36 C33 C34 O2 148.24(19) yes
C35 C33 C34 O2 -86.03(16) yes
O1 C33 C34 C37 135.15(18) yes
C36 C33 C34 C37 -93.7(2) yes
C35 C33 C34 C37 32.0(2) yes
O1 B1 O2 C34 9.38(15) yes
O4 B1 O2 C34 92.5(3) yes
O3 B1 O2 C34 1.02(17) yes
C6 B1 O2 C34 -166.79(11) yes
C38 C34 O2 B1 104.86(16) yes
C33 C34 O2 B1 -15.81(18) yes
C37 C34 O2 B1 -137.47(13) yes
O1 B1 O3 C39 -94.2(7) yes
O4 B1 O3 C39 5.0(2) yes
O2 B1 O3 C39 20.4(2) yes
C6 B1 O3 C39 -171.73(13) yes
B1 O3 C39 C41 163.0(3) yes
B1 O3 C39 C40 -4.0(2) yes
B1 O3 C39 C42 -107.7(2) yes
C41 C39 C40 O4 -162.1(4) yes
O3 C39 C40 O4 1.6(3) yes
C42 C39 C40 O4 95.3(2) yes
C41 C39 C40 C44 62.2(5) yes
O3 C39 C40 C44 -134.1(3) yes
C42 C39 C40 C44 -40.4(4) yes
C41 C39 C40 C43 -57.8(4) yes
O3 C39 C40 C43 105.9(2) yes
C42 C39 C40 C43 -160.4(2) yes
O1 B1 O4 C40 4.83(19) yes
O2 B1 O4 C40 -98.2(4) yes
O3 B1 O4 C40 -4.1(2) yes
C6 B1 O4 C40 172.63(14) yes
C39 C40 O4 B1 1.4(2) yes
C44 C40 O4 B1 143.9(3) yes
C43 C40 O4 B1 -99.3(2) yes
C12 C13 B2 O6 175.98(12) yes
C14 C13 B2 O6 -5.15(17) yes
C12 C13 B2 O5 -24.03(15) yes
C14 C13 B2 O5 154.84(11) yes
C12 C13 B2 O7 0.54(16) yes
C14 C13 B2 O7 179.41(12) yes
C12 C13 B2 O8 158.66(11) yes
C14 C13 B2 O8 -22.47(14) yes
O6 B2 O5 C45 -26.65(16) yes
O7 B2 O5 C45 94.0(3) yes
O8 B2 O5 C45 -12.92(18) yes
C13 B2 O5 C45 169.72(12) yes
B2 O5 C45 C46 21.13(18) yes
B2 O5 C45 C48 -110.41(18) yes
B2 O5 C45 C47 126.34(13) yes
O5 C45 C46 C50 -127.12(19) yes
C48 C45 C46 C50 6.1(2) yes
C47 C45 C46 C50 130.38(19) yes
O5 C45 C46 O6 -6.34(17) yes
C48 C45 C46 O6 126.90(16) yes
C47 C45 C46 O6 -108.84(14) yes
O5 C45 C46 C49 92.1(2) yes
C48 C45 C46 C49 -134.69(19) yes
C47 C45 C46 C49 -10.4(2) yes
O5 B2 O6 C46 25.35(19) yes
O7 B2 O6 C46 4.4(2) yes
O8 B2 O6 C46 -108.7(4) yes
C13 B2 O6 C46 -171.18(13) yes
C50 C46 O6 B2 112.3(2) yes
C45 C46 O6 B2 -11.20(19) yes
C49 C46 O6 B2 -138.71(17) yes
O6 B2 O7 C51 17.27(18) yes
O5 B2 O7 C51 -49.2(2) yes
O8 B2 O7 C51 35.70(19) yes
C13 B2 O7 C51 -166.73(11) yes
B2 O7 C51 C53 119.3(2) yes
B2 O7 C51 C54 -138.59(18) yes
B2 O7 C51 C52 -19.81(17) yes
C53 C51 C52 O8 -119.4(3) yes
C54 C51 C52 O8 103.5(2) yes
O7 C51 C52 O8 3.6(2) yes
C53 C51 C52 C55 18.1(3) yes
C54 C51 C52 C55 -118.9(2) yes
O7 C51 C52 C55 141.17(17) yes
C53 C51 C52 C56 132.0(3) yes
C54 C51 C52 C56 -5.0(3) yes
O7 C51 C52 C56 -104.95(17) yes
O6 B2 O8 C52 44.2(3) yes
O5 B2 O8 C52 -6.52(17) yes
O7 B2 O8 C52 -31.23(18) yes
C13 B2 O8 C52 171.07(11) yes
C55 C52 O8 B2 -116.0(2) yes
C51 C52 O8 B2 13.1(2) yes
C56 C52 O8 B2 125.87(15) yes
C57 C58 C59 C60 19.5(11) yes
C63 C58 C59 C60 -178.0(11) yes
C57 C58 C59 C61 -97.4(10) yes
C63 C58 C59 C61 65.1(9) yes
C58 C59 C60 C61 -149.6(8) yes
C59 C60 C61 C62 -53.8(6) yes
C58 C59 C61 C60 141.4(11) yes
C58 C59 C61 C62 -80.6(10) yes
C60 C59 C61 C62 137.9(5) yes
C59 C58 C63 C64 117.9(8) yes
C57 C58 C63 C64 172.3(11) yes
C58 C63 C64 C65 -152.0(6) yes
C63 C64 C65 C66 -116.4(4) yes
